data_4116222
loop_
_publ_author_name
'Ingrid M. Fellows'
'David E. Kaelin'
'Stephen F. Martin'

_publ_section_title
;
 Application of Ring-Closing Metathesis to the Formal Total Synthesis of
 (+)-FR900482
;
_journal_name_full 'Journal of the American Chemical Society'
_journal_page_first 10781
_journal_page_last 10787
_journal_paper_doi 10.1021/ja0013879
_journal_volume 122
_journal_year 2000
_chemical_formula_sum 'C40 H45 N O7'
_chemical_formula_weight 651.77
_chemical_name_systematic
; 
 ? 
;
_space_group_IT_number 2
_symmetry_cell_setting triclinic
_symmetry_space_group_name_Hall '-P 1'
_symmetry_space_group_name_H-M 'P -1'
_atom_sites_solution_hydrogens geom
_atom_sites_solution_primary direct
_atom_sites_solution_secondary difmap
_audit_creation_method SHELXL
_cell_angle_alpha 106.540(10)
_cell_angle_beta 113.170(10)
_cell_angle_gamma 96.981(8)
_cell_formula_units_Z 2
_cell_length_a 12.5460(10)
_cell_length_b 12.6620(10)
_cell_length_c 12.9950(10)
_cell_measurement_temperature 188(2)
_cell_volume 1754.3(3)
_computing_structure_refinement 'SHELXL-93 (Sheldrick, 1993)'
_computing_structure_solution 'SHELXS-86 (Sheldrick, 1990)'
_diffrn_ambient_temperature 188(2)
_diffrn_radiation_monochromator graphite
_diffrn_radiation_source 'fine-focus sealed tube'
_diffrn_radiation_type MoK\a
_diffrn_radiation_wavelength 0.71073
_diffrn_reflns_av_R_equivalents 0.0193
_diffrn_reflns_av_sigmaI/netI 0.0544
_diffrn_reflns_limit_h_max 16
_diffrn_reflns_limit_h_min -15
_diffrn_reflns_limit_k_max 15
_diffrn_reflns_limit_k_min -15
_diffrn_reflns_limit_l_max 15
_diffrn_reflns_limit_l_min -16
_diffrn_reflns_number 8964
_diffrn_reflns_theta_max 27.49
_diffrn_reflns_theta_min 2.01
_exptl_absorpt_coefficient_mu 0.084
_exptl_crystal_density_diffrn 1.234
_exptl_crystal_F_000 696
_refine_diff_density_max 0.287
_refine_diff_density_min -0.176
_refine_diff_density_rms 0.048
_refine_ls_extinction_coef 0.0258(12)
_refine_ls_extinction_expression Fc^*^=kFc[1+0.001xFc^2^\l^3^/sin(2\q)]^-1/4^
_refine_ls_extinction_method SHELXL
_refine_ls_goodness_of_fit_all 1.090
_refine_ls_goodness_of_fit_obs 1.182
_refine_ls_matrix_type full
_refine_ls_number_parameters 614
_refine_ls_number_reflns 7853
_refine_ls_number_restraints 0
_refine_ls_restrained_S_all 1.097
_refine_ls_restrained_S_obs 1.182
_refine_ls_R_factor_all 0.0927
_refine_ls_R_factor_obs 0.0512
_refine_ls_shift/esd_max 0.062
_refine_ls_shift/esd_mean 0.004
_refine_ls_structure_factor_coef Fsqd
_refine_ls_weighting_details 'w=1/[\s^2^(Fo^2^)+(0.0375P)^2^+0.3097P] where P=(Fo^2^+2Fc^2^)/3'
_refine_ls_weighting_scheme calc
_refine_ls_wR_factor_all 0.1133
_refine_ls_wR_factor_obs 0.0967
_reflns_number_observed 5149
_reflns_number_total 7855
_reflns_observed_criterion >2sigma(I)
_cod_data_source_file ja0013879_2.cif
_cod_data_source_block 32
_cod_depositor_comments
;
The following automatic conversions were performed:

'_refine_ls_weighting_scheme' value 'calc
w=1/[\s^2^(Fo^2^)+(0.0375P)^2^+0.3097P] where P=(Fo^2^+2Fc^2^)/3' was
changed to 'calc'. New tag '_refine_ls_weighting_details' was
created. The value of the new tag was set to
'w=1/[\s^2^(Fo^2^)+(0.0375P)^2^+0.3097P] where P=(Fo^2^+2Fc^2^)/3'.

Automatic conversion script
Id: cif_fix_values 3143 2015-03-26 13:38:13Z robertas 
;
_cod_original_cell_volume 1754.3(2)
_cod_database_code 4116222

loop_
_symmetry_equiv_pos_as_xyz
'x, y, z'
'-x, -y, -z'

loop_
_atom_site_aniso_label
_atom_site_aniso_U_11
_atom_site_aniso_U_22
_atom_site_aniso_U_33
_atom_site_aniso_U_23
_atom_site_aniso_U_13
_atom_site_aniso_U_12
N1 0.0234(8) 0.0280(8) 0.0326(8) 0.0134(7) 0.0158(7) 0.0083(6)
C2 0.0277(10) 0.0316(10) 0.0426(12) 0.0167(9) 0.0192(9) 0.0128(8)
C3 0.0336(11) 0.0282(10) 0.0391(11) 0.0123(9) 0.0221(9) 0.0117(8)
C4 0.0353(11) 0.0327(10) 0.0316(11) 0.0114(9) 0.0203(9) 0.0115(9)
C5 0.0300(10) 0.0323(10) 0.0293(10) 0.0169(8) 0.0181(9) 0.0116(8)
C6A 0.0264(9) 0.0238(9) 0.0254(9) 0.0113(7) 0.0145(8) 0.0078(7)
C6 0.0241(9) 0.0274(9) 0.0261(9) 0.0134(8) 0.0130(8) 0.0084(8)
C7 0.0228(9) 0.0259(9) 0.0283(9) 0.0125(8) 0.0119(8) 0.0085(7)
C8 0.0262(10) 0.0322(10) 0.0327(10) 0.0169(8) 0.0180(9) 0.0089(8)
C9 0.0297(10) 0.0284(9) 0.0301(10) 0.0155(8) 0.0152(8) 0.0088(8)
C10 0.0233(9) 0.0334(10) 0.0304(10) 0.0179(8) 0.0108(8) 0.0104(8)
C10A 0.0239(9) 0.0252(9) 0.0296(10) 0.0121(8) 0.0153(8) 0.0074(7)
C11 0.0253(10) 0.0310(10) 0.0306(10) 0.0144(8) 0.0136(8) 0.0080(8)
O12 0.0275(7) 0.0416(8) 0.0570(10) 0.0131(7) 0.0255(7) 0.0056(6)
O13 0.0272(7) 0.0298(7) 0.0369(8) 0.0077(6) 0.0161(6) 0.0039(6)
C14 0.0359(11) 0.0280(10) 0.0413(12) 0.0079(9) 0.0162(10) 0.0024(9)
C15 0.060(2) 0.0374(14) 0.059(2) 0.0079(12) 0.0344(15) 0.0094(12)
C16 0.048(2) 0.052(2) 0.0424(14) 0.0071(12) 0.0062(12) 0.0039(13)
C17 0.058(2) 0.0413(14) 0.068(2) 0.0275(13) 0.037(2) 0.0151(13)
O18 0.0490(9) 0.0443(9) 0.0331(8) 0.0231(7) 0.0244(7) 0.0197(7)
C19 0.0331(11) 0.0324(10) 0.0276(10) 0.0168(8) 0.0147(9) 0.0127(9)
O20 0.0401(8) 0.0265(7) 0.0294(7) 0.0160(6) 0.0130(6) 0.0113(6)
C21 0.060(2) 0.0260(11) 0.0347(12) 0.0141(9) 0.0087(12) 0.0092(11)
C22 0.0412(12) 0.0210(9) 0.0307(10) 0.0116(8) 0.0112(9) 0.0099(8)
C23 0.0314(11) 0.0349(11) 0.0427(12) 0.0162(9) 0.0155(10) 0.0115(9)
C24 0.0388(12) 0.0358(11) 0.0408(12) 0.0190(10) 0.0236(10) 0.0102(9)
C25 0.0370(11) 0.0283(10) 0.0298(10) 0.0145(8) 0.0111(9) 0.0082(9)
C26 0.0309(11) 0.0365(11) 0.0367(11) 0.0154(9) 0.0148(9) 0.0083(9)
C27 0.0433(12) 0.0292(10) 0.0338(11) 0.0132(9) 0.0214(10) 0.0046(9)
O28 0.0473(9) 0.0541(9) 0.0418(9) 0.0329(8) 0.0135(7) 0.0167(8)
C29 0.080(2) 0.049(2) 0.0408(14) 0.0275(13) 0.0262(15) 0.0152(15)
O30 0.0222(6) 0.0413(8) 0.0353(7) 0.0234(6) 0.0164(6) 0.0133(6)
C31 0.0231(9) 0.0305(10) 0.0331(11) 0.0150(9) 0.0159(8) 0.0091(8)
C32 0.0243(9) 0.0238(9) 0.0365(11) 0.0129(8) 0.0142(8) 0.0073(8)
C33 0.0335(11) 0.0497(13) 0.0403(12) 0.0229(10) 0.0208(10) 0.0186(10)
C34 0.0420(13) 0.061(2) 0.0418(13) 0.0279(12) 0.0159(11) 0.0197(11)
C35 0.0284(11) 0.0535(14) 0.0576(15) 0.0340(12) 0.0123(11) 0.0160(10)
C36 0.0306(11) 0.0383(12) 0.064(2) 0.0270(11) 0.0243(11) 0.0171(9)
C37 0.0288(10) 0.0282(10) 0.0434(12) 0.0154(9) 0.0196(9) 0.0101(8)
C38 0.0302(11) 0.0390(12) 0.0320(11) 0.0200(10) 0.0146(9) 0.0093(9)
O39 0.0330(8) 0.0486(8) 0.0339(8) 0.0261(7) 0.0164(6) 0.0067(6)
C40 0.0387(12) 0.0532(14) 0.0395(12) 0.0270(11) 0.0253(11) 0.0131(11)
C41 0.0387(11) 0.0388(11) 0.0286(10) 0.0188(9) 0.0187(9) 0.0068(9)
C42 0.0561(15) 0.0363(12) 0.0313(11) 0.0128(10) 0.0140(11) 0.0073(11)
C43 0.064(2) 0.056(2) 0.0370(13) 0.0201(12) 0.0053(13) 0.0161(14)
C44 0.067(2) 0.051(2) 0.059(2) 0.0337(14) 0.0237(14) 0.0214(14)
C45 0.064(2) 0.0357(13) 0.060(2) 0.0144(12) 0.0287(14) 0.0105(12)
C46 0.0449(13) 0.0425(13) 0.0345(12) 0.0105(10) 0.0161(11) 0.0021(11)

loop_
_atom_site_label
_atom_site_type_symbol
_atom_site_fract_x
_atom_site_fract_y
_atom_site_fract_z
_atom_site_U_iso_or_equiv
_atom_site_thermal_displace_type
_atom_site_occupancy
_atom_site_calc_flag
N1 N 0.11541(13) 0.31143(12) -0.10281(13) 0.0262(3) Uani 1 d
C2 C 0.0926(2) 0.4145(2) -0.0381(2) 0.0315(4) Uani 1 d
C3 C 0.1888(2) 0.4752(2) 0.0880(2) 0.0313(4) Uani 1 d
C4 C 0.2641(2) 0.4308(2) 0.1563(2) 0.0312(4) Uani 1 d
C5 C 0.2683(2) 0.3082(2) 0.1248(2) 0.0272(4) Uani 1 d
C6A C 0.3295(2) 0.31739(14) -0.0438(2) 0.0235(4) Uani 1 d
C6 C 0.3498(2) 0.28025(15) 0.0628(2) 0.0242(4) Uani 1 d
C7 C 0.4274(2) 0.33825(14) -0.0699(2) 0.0247(4) Uani 1 d
C8 C 0.4168(2) 0.3701(2) -0.1665(2) 0.0274(4) Uani 1 d
C9 C 0.3073(2) 0.3799(2) -0.2429(2) 0.0275(4) Uani 1 d
C10 C 0.2097(2) 0.3591(2) -0.2197(2) 0.0277(4) Uani 1 d
C10A C 0.2205(2) 0.32727(15) -0.1228(2) 0.0245(4) Uani 1 d
C11 C 0.0287(2) 0.2107(2) -0.1575(2) 0.0278(4) Uani 1 d
O12 O -0.06661(12) 0.19905(12) -0.15307(13) 0.0413(4) Uani 1 d
O13 O 0.06655(11) 0.12728(10) -0.21266(11) 0.0321(3) Uani 1 d
C14 C -0.0122(2) 0.0099(2) -0.2801(2) 0.0372(5) Uani 1 d
C15 C 0.0669(3) -0.0518(2) -0.3240(3) 0.0520(6) Uani 1 d
C16 C -0.1240(2) 0.0087(3) -0.3849(2) 0.0556(7) Uani 1 d
C17 C -0.0421(3) -0.0384(2) -0.1976(3) 0.0504(6) Uani 1 d
O18 O 0.31492(13) 0.28963(13) 0.23704(12) 0.0372(3) Uani 1 d
C19 C 0.3398(2) 0.1525(2) 0.0196(2) 0.0289(4) Uani 1 d
O20 O 0.38086(12) 0.11522(10) 0.11972(11) 0.0313(3) Uani 1 d
C21 C 0.3554(2) -0.0066(2) 0.0792(2) 0.0440(6) Uani 1 d
C22 C 0.4179(2) -0.04327(15) 0.1825(2) 0.0320(4) Uani 1 d
C23 C 0.3575(2) -0.0830(2) 0.2386(2) 0.0360(5) Uani 1 d
C24 C 0.4138(2) -0.1231(2) 0.3297(2) 0.0353(5) Uani 1 d
C25 C 0.5326(2) -0.1247(2) 0.3644(2) 0.0322(4) Uani 1 d
C26 C 0.5955(2) -0.0840(2) 0.3104(2) 0.0344(5) Uani 1 d
C27 C 0.5384(2) -0.0437(2) 0.2207(2) 0.0341(5) Uani 1 d
O28 O 0.59614(13) -0.16558(13) 0.44994(13) 0.0460(4) Uani 1 d
C29 C 0.5352(3) -0.2067(2) 0.5089(2) 0.0543(7) Uani 1 d
O30 O 0.53174(11) 0.32261(11) 0.00579(11) 0.0290(3) Uani 1 d
C31 C 0.6341(2) 0.3461(2) -0.0157(2) 0.0268(4) Uani 1 d
C32 C 0.7406(2) 0.32811(15) 0.0777(2) 0.0274(4) Uani 1 d
C33 C 0.7543(2) 0.3459(2) 0.1927(2) 0.0374(5) Uani 1 d
C34 C 0.8585(2) 0.3372(2) 0.2789(2) 0.0466(6) Uani 1 d
C35 C 0.9490(2) 0.3103(2) 0.2499(2) 0.0452(6) Uani 1 d
C36 C 0.9361(2) 0.2910(2) 0.1354(2) 0.0406(5) Uani 1 d
C37 C 0.8321(2) 0.2993(2) 0.0490(2) 0.0315(4) Uani 1 d
C38 C 0.2945(2) 0.4083(2) -0.3516(2) 0.0318(4) Uani 1 d
O39 O 0.40112(12) 0.49055(12) -0.31972(11) 0.0358(3) Uani 1 d
C40 C 0.4059(2) 0.5114(2) -0.4209(2) 0.0386(5) Uani 1 d
C41 C 0.3221(2) 0.5789(2) -0.4704(2) 0.0329(4) Uani 1 d
C42 C 0.2245(2) 0.5291(2) -0.5827(2) 0.0436(5) Uani 1 d
C43 C 0.1481(3) 0.5910(2) -0.6304(2) 0.0575(7) Uani 1 d
C44 C 0.1694(3) 0.7045(2) -0.5658(2) 0.0566(7) Uani 1 d
C45 C 0.2654(2) 0.7558(2) -0.4534(2) 0.0540(6) Uani 1 d
C46 C 0.3422(2) 0.6938(2) -0.4056(2) 0.0430(5) Uani 1 d
H2A H 0.0142(19) 0.3887(17) -0.0403(18) 0.040(6) Uiso 1 d
H2B H 0.0879(16) 0.4670(16) -0.0837(16) 0.029(5) Uiso 1 d
H3 H 0.1942(17) 0.5543(17) 0.1216(17) 0.035(5) Uiso 1 d
H4 H 0.3231(18) 0.4784(16) 0.2370(18) 0.035(5) Uiso 1 d
H5 H 0.1848(17) 0.2549(15) 0.0718(16) 0.026(5) Uiso 1 d
H6 H 0.4326(17) 0.3213(15) 0.1262(16) 0.026(5) Uiso 1 d
H8 H 0.4849(16) 0.3836(15) -0.1834(15) 0.025(5) Uiso 1 d
H10 H 0.1351(17) 0.3674(15) -0.2690(17) 0.030(5) Uiso 1 d
H15A H 0.0937(23) -0.0111(21) -0.3704(23) 0.070(8) Uiso 1 d
H15B H 0.1407(24) -0.0502(21) -0.2538(23) 0.065(8) Uiso 1 d
H15C H 0.0218(22) -0.1300(22) -0.3760(21) 0.060(7) Uiso 1 d
H16A H -0.0958(22) 0.0444(20) -0.4368(21) 0.060(7) Uiso 1 d
H16B H -0.1659(27) -0.0698(26) -0.4339(26) 0.093(10) Uiso 1 d
H16C H -0.1730(24) 0.0529(22) -0.3560(23) 0.071(8) Uiso 1 d
H17A H 0.0291(25) -0.0381(21) -0.1311(24) 0.069(8) Uiso 1 d
H17B H -0.0875(22) 0.0056(21) -0.1642(21) 0.060(7) Uiso 1 d
H17C H -0.0903(22) -0.1217(22) -0.2445(22) 0.064(7) Uiso 1 d
H18 H 0.3315(23) 0.2207(22) 0.2180(22) 0.068(8) Uiso 1 d
H19A H 0.3896(17) 0.1348(15) -0.0214(16) 0.028(5) Uiso 1 d
H19B H 0.2544(18) 0.1094(15) -0.0370(16) 0.027(5) Uiso 1 d
H21A H 0.3844(22) -0.0329(20) 0.0154(22) 0.064(8) Uiso 1 d
H21B H 0.2647(23) -0.0403(20) 0.0414(22) 0.063(8) Uiso 1 d
H23 H 0.2721(20) -0.0823(17) 0.2115(18) 0.044(6) Uiso 1 d
H24 H 0.3702(19) -0.1493(17) 0.3659(18) 0.044(6) Uiso 1 d
H26 H 0.6782(20) -0.0862(17) 0.3337(18) 0.043(6) Uiso 1 d
H27 H 0.5801(19) -0.0163(17) 0.1808(18) 0.045(6) Uiso 1 d
H29A H 0.5922(24) -0.2323(22) 0.5655(24) 0.073(8) Uiso 1 d
H29B H 0.5105(22) -0.1457(21) 0.5543(22) 0.061(8) Uiso 1 d
H29C H 0.4655(22) -0.2730(21) 0.4511(21) 0.054(7) Uiso 1 d
H31A H 0.6514(16) 0.4269(16) -0.0090(16) 0.029(5) Uiso 1 d
H31B H 0.6166(16) 0.2970(16) -0.0968(17) 0.030(5) Uiso 1 d
H33 H 0.6920(19) 0.3655(16) 0.2127(18) 0.038(6) Uiso 1 d
H34 H 0.8648(22) 0.3507(20) 0.3613(22) 0.066(8) Uiso 1 d
H35 H 1.0225(20) 0.3036(18) 0.3090(20) 0.049(6) Uiso 1 d
H36 H 0.9967(18) 0.2693(16) 0.1124(17) 0.037(6) Uiso 1 d
H37 H 0.8210(17) 0.2842(16) -0.0327(18) 0.032(5) Uiso 1 d
H38A H 0.2250(18) 0.4394(16) -0.3803(17) 0.032(5) Uiso 1 d
H38B H 0.2823(17) 0.3359(17) -0.4186(17) 0.035(5) Uiso 1 d
H40A H 0.3889(17) 0.4356(17) -0.4850(17) 0.033(5) Uiso 1 d
H40B H 0.4896(20) 0.5528(18) -0.3897(19) 0.045(6) Uiso 1 d
H42 H 0.2147(20) 0.4513(20) -0.6264(20) 0.053(7) Uiso 1 d
H43 H 0.0805(24) 0.5544(22) -0.7145(25) 0.077(8) Uiso 1 d
H44 H 0.1168(23) 0.7508(21) -0.6032(22) 0.070(8) Uiso 1 d
H45 H 0.2794(22) 0.8363(22) -0.4072(22) 0.068(8) Uiso 1 d
H46 H 0.4093(22) 0.7271(20) -0.3259(22) 0.059(7) Uiso 1 d

loop_
_atom_type_symbol
_atom_type_description
_atom_type_scat_dispersion_real
_atom_type_scat_dispersion_imag
_atom_type_scat_source
C C 0.0033 0.0016 'International Tables Vol C Tables 4.2.6.8 and 6.1.1.4'
H H 0.0000 0.0000 'International Tables Vol C Tables 4.2.6.8 and 6.1.1.4'
N N 0.0061 0.0033 'International Tables Vol C Tables 4.2.6.8 and 6.1.1.4'
O O 0.0106 0.0060 'International Tables Vol C Tables 4.2.6.8 and 6.1.1.4'

loop_
_geom_angle_atom_site_label_1
_geom_angle_atom_site_label_2
_geom_angle_atom_site_label_3
_geom_angle
C11 N1 C10A 123.06(15)
C11 N1 C2 119.18(15)
C10A N1 C2 116.80(14)
N1 C2 C3 113.2(2)
N1 C2 H2A 105.5(12)
C3 C2 H2A 111.5(12)
N1 C2 H2B 107.2(10)
C3 C2 H2B 108.9(11)
H2A C2 H2B 110.5(15)
C4 C3 C2 127.2(2)
C4 C3 H3 118.0(12)
C2 C3 H3 114.9(12)
C3 C4 C5 127.3(2)
C3 C4 H4 120.0(11)
C5 C4 H4 112.7(11)
O18 C5 C4 105.9(2)
O18 C5 C6 109.52(14)
C4 C5 C6 113.10(15)
O18 C5 H5 107.8(10)
C4 C5 H5 111.0(10)
C6 C5 H5 109.3(10)
C10A C6A C7 116.22(15)
C10A C6A C6 125.9(2)
C7 C6A C6 117.8(2)
C19 C6 C6A 107.03(14)
C19 C6 C5 111.12(15)
C6A C6 C5 116.80(14)
C19 C6 H6 108.9(10)
C6A C6 H6 107.8(10)
C5 C6 H6 105.0(10)
O30 C7 C8 123.2(2)
O30 C7 C6A 114.94(15)
C8 C7 C6A 121.9(2)
C9 C8 C7 120.5(2)
C9 C8 H8 118.8(10)
C7 C8 H8 120.7(10)
C10 C9 C8 118.7(2)
C10 C9 C38 121.0(2)
C8 C9 C38 120.2(2)
C9 C10 C10A 120.7(2)
C9 C10 H10 120.2(11)
C10A C10 H10 119.1(11)
C6A C10A C10 122.0(2)
C6A C10A N1 121.01(15)
C10 C10A N1 116.9(2)
O12 C11 O13 126.0(2)
O12 C11 N1 124.1(2)
O13 C11 N1 109.93(15)
C11 O13 C14 120.42(14)
O13 C14 C15 101.6(2)
O13 C14 C16 109.7(2)
C15 C14 C16 111.0(2)
O13 C14 C17 110.6(2)
C15 C14 C17 111.2(2)
C16 C14 C17 112.3(2)
C14 C15 H15A 109.1(14)
C14 C15 H15B 110.2(14)
H15A C15 H15B 108.1(20)
C14 C15 H15C 109.4(14)
H15A C15 H15C 109.7(19)
H15B C15 H15C 110.2(20)
C14 C16 H16A 107.6(13)
C14 C16 H16B 107.1(18)
H16A C16 H16B 106.9(21)
C14 C16 H16C 110.8(15)
H16A C16 H16C 110.5(20)
H16B C16 H16C 113.7(23)
C14 C17 H17A 112.2(15)
C14 C17 H17B 111.0(14)
H17A C17 H17B 107.7(20)
C14 C17 H17C 109.1(14)
H17A C17 H17C 106.3(20)
H17B C17 H17C 110.3(20)
C5 O18 H18 104.1(16)
O20 C19 C6 110.43(15)
O20 C19 H19A 107.3(11)
C6 C19 H19A 110.9(11)
O20 C19 H19B 109.5(10)
C6 C19 H19B 109.7(10)
H19A C19 H19B 108.9(15)
C21 O20 C19 110.75(14)
O20 C21 C22 110.1(2)
O20 C21 H21A 107.8(14)
C22 C21 H21A 110.7(14)
O20 C21 H21B 108.8(13)
C22 C21 H21B 110.1(13)
H21A C21 H21B 109.1(19)
C23 C22 C27 117.9(2)
C23 C22 C21 121.7(2)
C27 C22 C21 120.4(2)
C22 C23 C24 121.6(2)
C22 C23 H23 117.8(12)
C24 C23 H23 120.6(12)
C25 C24 C23 119.4(2)
C25 C24 H24 121.1(13)
C23 C24 H24 119.4(13)
O28 C25 C24 124.7(2)
O28 C25 C26 115.3(2)
C24 C25 C26 120.0(2)
C25 C26 C27 119.8(2)
C25 C26 H26 120.0(12)
C27 C26 H26 120.2(12)
C26 C27 C22 121.3(2)
C26 C27 H27 121.1(12)
C22 C27 H27 117.5(12)
C25 O28 C29 117.0(2)
O28 C29 H29A 106.2(16)
O28 C29 H29B 112.0(14)
H29A C29 H29B 108.3(20)
O28 C29 H29C 111.0(14)
H29A C29 H29C 108.1(20)
H29B C29 H29C 111.1(20)
C7 O30 C31 116.61(13)
O30 C31 C32 109.25(14)
O30 C31 H31A 108.3(11)
C32 C31 H31A 109.4(11)
O30 C31 H31B 110.0(11)
C32 C31 H31B 111.1(11)
H31A C31 H31B 108.8(15)
C37 C32 C33 119.1(2)
C37 C32 C31 118.6(2)
C33 C32 C31 122.2(2)
C34 C33 C32 120.4(2)
C34 C33 H33 120.3(12)
C32 C33 H33 119.3(12)
C35 C34 C33 120.0(2)
C35 C34 H34 122.1(14)
C33 C34 H34 117.8(14)
C34 C35 C36 120.3(2)
C34 C35 H35 121.2(13)
C36 C35 H35 118.5(13)
C35 C36 C37 119.9(2)
C35 C36 H36 121.7(12)
C37 C36 H36 118.4(12)
C32 C37 C36 120.4(2)
C32 C37 H37 118.9(11)
C36 C37 H37 120.7(11)
O39 C38 C9 108.6(2)
O39 C38 H38A 109.3(11)
C9 C38 H38A 111.4(11)
O39 C38 H38B 110.4(11)
C9 C38 H38B 108.9(11)
H38A C38 H38B 108.4(15)
C38 O39 C40 113.09(15)
O39 C40 C41 114.0(2)
O39 C40 H40A 108.4(11)
C41 C40 H40A 110.6(11)
O39 C40 H40B 103.6(12)
C41 C40 H40B 111.1(12)
H40A C40 H40B 108.7(16)
C42 C41 C46 118.4(2)
C42 C41 C40 120.7(2)
C46 C41 C40 120.9(2)
C43 C42 C41 121.3(2)
C43 C42 H42 122.0(14)
C41 C42 H42 116.6(14)
C44 C43 C42 119.8(2)
C44 C43 H43 120.1(15)
C42 C43 H43 120.0(15)
C43 C44 C45 120.0(2)
C43 C44 H44 119.5(14)
C45 C44 H44 120.4(14)
C44 C45 C46 120.3(2)
C44 C45 H45 119.7(15)
C46 C45 H45 120.0(15)
C45 C46 C41 120.3(2)
C45 C46 H46 122.1(14)
C41 C46 H46 117.6(14)

loop_
_geom_bond_atom_site_label_1
_geom_bond_atom_site_label_2
_geom_bond_distance
N1 C11 1.362(2)
N1 C10A 1.443(2)
N1 C2 1.466(2)
C2 C3 1.495(3)
C2 H2A 0.98(2)
C2 H2B 1.00(2)
C3 C4 1.322(3)
C3 H3 0.95(2)
C4 C5 1.501(3)
C4 H4 0.97(2)
C5 O18 1.443(2)
C5 C6 1.548(2)
C5 H5 1.01(2)
C6A C10A 1.396(2)
C6A C7 1.411(2)
C6A C6 1.526(2)
C6 C19 1.525(2)
C6 H6 0.99(2)
C7 O30 1.371(2)
C7 C8 1.388(2)
C8 C9 1.388(3)
C8 H8 0.97(2)
C9 C10 1.384(2)
C9 C38 1.508(2)
C10 C10A 1.391(2)
C10 H10 0.94(2)
C11 O12 1.212(2)
C11 O13 1.347(2)
O13 C14 1.474(2)
C14 C15 1.517(3)
C14 C16 1.517(3)
C14 C17 1.517(3)
C15 H15A 1.02(3)
C15 H15B 1.01(3)
C15 H15C 0.97(2)
C16 H16A 1.05(2)
C16 H16B 0.96(3)
C16 H16C 0.99(3)
C17 H17A 0.97(3)
C17 H17B 0.98(3)
C17 H17C 1.02(3)
O18 H18 0.91(3)
C19 O20 1.436(2)
C19 H19A 0.98(2)
C19 H19B 1.00(2)
O20 C21 1.430(2)
C21 C22 1.499(3)
C21 H21A 1.02(2)
C21 H21B 1.02(2)
C22 C23 1.382(3)
C22 C27 1.395(3)
C23 C24 1.389(3)
C23 H23 0.99(2)
C24 C25 1.383(3)
C24 H24 0.94(2)
C25 O28 1.367(2)
C25 C26 1.387(3)
C26 C27 1.379(3)
C26 H26 0.97(2)
C27 H27 0.97(2)
O28 C29 1.427(3)
C29 H29A 0.97(3)
C29 H29B 0.99(2)
C29 H29C 0.99(2)
O30 C31 1.433(2)
C31 C32 1.505(2)
C31 H31A 0.99(2)
C31 H31B 0.98(2)
C32 C37 1.396(3)
C32 C33 1.383(3)
C33 C34 1.389(3)
C33 H33 0.95(2)
C34 C35 1.380(3)
C34 H34 1.00(2)
C35 C36 1.376(3)
C35 H35 0.97(2)
C36 C37 1.387(3)
C36 H36 0.96(2)
C37 H37 0.97(2)
C38 O39 1.423(2)
C38 H38A 0.98(2)
C38 H38B 1.01(2)
O39 C40 1.434(2)
C40 C41 1.500(3)
C40 H40A 1.01(2)
C40 H40B 0.98(2)
C41 C42 1.382(3)
C41 C46 1.392(3)
C42 C43 1.382(3)
C42 H42 0.95(2)
C43 C44 1.372(3)
C43 H43 1.01(3)
C44 C45 1.375(3)
C44 H44 1.01(3)
C45 C46 1.385(3)
C45 H45 0.98(2)
C46 H46 0.97(2)

loop_
_geom_torsion_atom_site_label_1
_geom_torsion_atom_site_label_2
_geom_torsion_atom_site_label_3
_geom_torsion_atom_site_label_4
_geom_torsion
C11 N1 C2 C3 127.2(2)
C10A N1 C2 C3 -63.6(2)
N1 C2 C3 C4 -24.0(3)
C2 C3 C4 C5 -2.2(3)
C3 C4 C5 O18 -150.9(2)
C3 C4 C5 C6 89.2(2)
C10A C6A C6 C19 95.6(2)
C7 C6A C6 C19 -80.9(2)
C10A C6A C6 C5 -29.6(3)
C7 C6A C6 C5 153.9(2)
O18 C5 C6 C19 68.8(2)
C4 C5 C6 C19 -173.4(2)
O18 C5 C6 C6A -168.08(15)
C4 C5 C6 C6A -50.2(2)
C10A C6A C7 O30 -177.02(15)
C6 C6A C7 O30 -0.2(2)
C10A C6A C7 C8 1.9(3)
C6 C6A C7 C8 178.7(2)
O30 C7 C8 C9 177.3(2)
C6A C7 C8 C9 -1.5(3)
C7 C8 C9 C10 1.0(3)
C7 C8 C9 C38 -176.7(2)
C8 C9 C10 C10A -0.9(3)
C38 C9 C10 C10A 176.7(2)
C7 C6A C10A C10 -1.8(3)
C6 C6A C10A C10 -178.3(2)
C7 C6A C10A N1 -178.0(2)
C6 C6A C10A N1 5.5(3)
C9 C10 C10A C6A 1.4(3)
C9 C10 C10A N1 177.8(2)
C11 N1 C10A C6A -96.7(2)
C2 N1 C10A C6A 94.6(2)
C11 N1 C10A C10 86.9(2)
C2 N1 C10A C10 -81.7(2)
C10A N1 C11 O12 -171.0(2)
C2 N1 C11 O12 -2.6(3)
C10A N1 C11 O13 10.9(2)
C2 N1 C11 O13 179.30(15)
O12 C11 O13 C14 2.9(3)
N1 C11 O13 C14 -179.10(15)
C11 O13 C14 C15 -179.6(2)
C11 O13 C14 C16 62.9(2)
C11 O13 C14 C17 -61.5(2)
C6A C6 C19 O20 168.64(15)
C5 C6 C19 O20 -62.8(2)
C6 C19 O20 C21 171.5(2)
C19 O20 C21 C22 169.8(2)
O20 C21 C22 C23 100.7(2)
O20 C21 C22 C27 -82.7(3)
C27 C22 C23 C24 -0.4(3)
C21 C22 C23 C24 176.2(2)
C22 C23 C24 C25 -0.8(3)
C23 C24 C25 O28 -177.8(2)
C23 C24 C25 C26 1.6(3)
O28 C25 C26 C27 178.3(2)
C24 C25 C26 C27 -1.1(3)
C25 C26 C27 C22 -0.2(3)
C23 C22 C27 C26 0.9(3)
C21 C22 C27 C26 -175.8(2)
C24 C25 O28 C29 -1.5(3)
C26 C25 O28 C29 179.1(2)
C8 C7 O30 C31 2.8(2)
C6A C7 O30 C31 -178.3(2)
C7 O30 C31 C32 178.18(14)
O30 C31 C32 C37 153.7(2)
O30 C31 C32 C33 -30.3(2)
C37 C32 C33 C34 1.1(3)
C31 C32 C33 C34 -174.8(2)
C32 C33 C34 C35 -0.2(3)
C33 C34 C35 C36 -0.6(4)
C34 C35 C36 C37 0.4(3)
C33 C32 C37 C36 -1.3(3)
C31 C32 C37 C36 174.8(2)
C35 C36 C37 C32 0.5(3)
C10 C9 C38 O39 143.3(2)
C8 C9 C38 O39 -39.1(2)
C9 C38 O39 C40 171.5(2)
C38 O39 C40 C41 72.9(2)
O39 C40 C41 C42 -112.1(2)
O39 C40 C41 C46 69.4(3)
C46 C41 C42 C43 -0.1(3)
C40 C41 C42 C43 -178.6(2)
C41 C42 C43 C44 0.4(4)
C42 C43 C44 C45 -0.9(4)
C43 C44 C45 C46 1.0(4)
C44 C45 C46 C41 -0.6(4)
C42 C41 C46 C45 0.2(3)
C40 C41 C46 C45 178.7(2)
